data_8105174
loop_
_publ_author_name
'Gaoxiang, Meng'
'Yang, Yongming'
'Li, Qiang'
'Li, Zhou'

_publ_section_title
;
 Crystal structure of bis((1-methylbenzimidazol-2-yl)methyl)amine,
 C18H19N5
;
_journal_issue 2
_journal_name_full 'Zeitschrift f\"ur Kristallographie - New Crystal Structures'
_journal_page_first 191
_journal_page_last 193
_journal_paper_doi 10.1515/ncrs-2021-0430
_journal_volume 237
_journal_year 2022
_chemical_formula_moiety 'C18 H19 N5'
_chemical_formula_sum 'C18 H19 N5'
_chemical_formula_weight 305.38
_space_group_crystal_system triclinic
_space_group_IT_number 2
_space_group_name_Hall '-P 1'
_space_group_name_H-M_alt 'P -1'
_atom_sites_solution_hydrogens mixed
_atom_sites_solution_primary dual
_cell_angle_alpha 83.219(7)
_cell_angle_beta 79.329(6)
_cell_angle_gamma 78.744(6)
_cell_formula_units_Z 2
_cell_length_a 6.612(4)
_cell_length_b 8.800(5)
_cell_length_c 13.777(8)
_cell_measurement_reflns_used 4460
_cell_measurement_temperature 100(2)
_cell_measurement_theta_max 26.77
_cell_measurement_theta_min 2.37
_cell_volume 769.8(8)
_computing_cell_refinement 'SAINT v7.68A (Bruker, 2003) [1]'
_computing_data_collection 'Bruker Apex II'
_computing_data_reduction 'SAINT v7.68A (Bruker, 2003)'
_computing_molecular_graphics 'Diamond (Brandenburg, 2006)[4]'
_computing_publication_material 'Olex2 (Dolomanov et al., 2009)[6]'
_computing_structure_refinement 'ShelXL (Sheldrick, 2015) [2-3]'
_computing_structure_solution 'ShelXS (Sheldrick, 2015) [2-3]'
_diffrn_ambient_temperature 100(2)
_diffrn_measured_fraction_theta_full 0.997
_diffrn_measured_fraction_theta_max 0.982
_diffrn_measurement_device_type 'Bruker Apex II CCD area detector'
_diffrn_measurement_method 'phi and omega scans'
_diffrn_radiation_monochromator graphite
_diffrn_radiation_type MoK\a
_diffrn_radiation_wavelength 0.71073
_diffrn_reflns_av_R_equivalents 0.0276
_diffrn_reflns_av_unetI/netI 0.0284
_diffrn_reflns_Laue_measured_fraction_full 0.997
_diffrn_reflns_Laue_measured_fraction_max 0.982
_diffrn_reflns_limit_h_max 8
_diffrn_reflns_limit_h_min -8
_diffrn_reflns_limit_k_max 11
_diffrn_reflns_limit_k_min -11
_diffrn_reflns_limit_l_max 17
_diffrn_reflns_limit_l_min -17
_diffrn_reflns_number 8564
_diffrn_reflns_point_group_measured_fraction_full 0.997
_diffrn_reflns_point_group_measured_fraction_max 0.982
_diffrn_reflns_theta_full 25.242
_diffrn_reflns_theta_max 26.947
_diffrn_reflns_theta_min 2.368
_diffrn_source_current 30.0
_diffrn_source_power 1.5
_diffrn_source_voltage 50.0
_exptl_absorpt_coefficient_mu 0.082
_exptl_absorpt_correction_T_max 0.7454
_exptl_absorpt_correction_T_min 0.6798
_exptl_absorpt_correction_type multi-scan
_exptl_absorpt_process_details 'SADABS, (Sheldrick, 2008)[5]'
_exptl_crystal_colour colourless
_exptl_crystal_colour_primary colourless
_exptl_crystal_density_diffrn 1.317
_exptl_crystal_density_method 'not measured'
_exptl_crystal_description block
_exptl_crystal_F_000 324
_exptl_crystal_size_max 0.12
_exptl_crystal_size_mid 0.1
_exptl_crystal_size_min 0.06
_refine_diff_density_max 0.302
_refine_diff_density_min -0.256
_refine_diff_density_rms 0.041
_refine_ls_extinction_coef .
_refine_ls_extinction_method none
_refine_ls_goodness_of_fit_ref 1.042
_refine_ls_hydrogen_treatment mixed
_refine_ls_matrix_type full
_refine_ls_number_parameters 213
_refine_ls_number_reflns 3284
_refine_ls_number_restraints 0
_refine_ls_restrained_S_all 1.042
_refine_ls_R_factor_all 0.0450
_refine_ls_R_factor_gt 0.0393
_refine_ls_shift/su_max 0.003
_refine_ls_shift/su_mean 0.000
_refine_ls_structure_factor_coef Fsqd
_refine_ls_weighting_details 'w=1/[\s^2^(Fo^2^)+(0.0478P)^2^+0.3037P] where P=(Fo^2^+2Fc^2^)/3'
_refine_ls_weighting_scheme calc
_refine_ls_wR_factor_gt 0.0999
_refine_ls_wR_factor_ref 0.1043
_reflns_Friedel_coverage 0.000
_reflns_Friedel_fraction_full .
_reflns_Friedel_fraction_max .
_reflns_number_gt 2882
_reflns_number_total 3284
_reflns_threshold_expression 'I > 2\s(I)'
_cod_data_source_file suppl_j_ncrs-2021-0430_suppl.cif
_cod_data_source_block meidb_0m
_cod_database_code 8105174
_shelx_space_group_comment
;
The symmetry employed for this shelxl refinement is uniquely defined
by the following loop, which should always be used as a source of
symmetry information in preference to the above space-group names.
They are only intended as comments.
;
_shelx_estimated_absorpt_t_max 0.995
_shelx_estimated_absorpt_t_min 0.990
_exptl_absorpt_special_details 'SADABS, (Sheldrick, 2008)[5]'
_olex2_refinement_description
;
1. Fixed Uiso
 At 1.2 times of:
  All C(H) groups, All C(H,H) groups, All N(H) groups
 At 1.5 times of:
  All C(H,H,H) groups
2.a Secondary CH2 refined with riding coordinates:
 C1(H1A,H1B), C10(H10A,H10B)
2.b Aromatic/amide H refined with riding coordinates:
 C4(H4), C5(H5), C6(H6), C7(H7), C13(H13), C14(H14), C15(H15), C16(H16)
2.c Idealised Me refined as rotating group:
 C9(H9A,H9B,H9C), C18(H18A,H18B,H18C)
;
_olex2_submission_special_instructions 'No special instructions were received'

loop_
_space_group_symop_operation_xyz
'x, y, z'
'-x, -y, -z'

loop_
_atom_site_label
_atom_site_type_symbol
_atom_site_fract_x
_atom_site_fract_y
_atom_site_fract_z
_atom_site_U_iso_or_equiv
_atom_site_adp_type
_atom_site_occupancy
_atom_site_site_symmetry_order
_atom_site_calc_flag
_atom_site_refinement_flags_posn
_atom_site_refinement_flags_adp
_atom_site_refinement_flags_occupancy
_atom_site_disorder_assembly
_atom_site_disorder_group
C1 C 0.6990(2) 0.87744(15) 0.38431(9) 0.0231(3) Uani 1 1 d . . . . .
H1A H 0.750452 0.809345 0.329364 0.028 Uiso 1 1 calc R U . . .
H1B H 0.545026 0.905601 0.390128 0.028 Uiso 1 1 calc R U . . .
C2 C 0.7522(2) 0.78962(15) 0.47868(9) 0.0205(3) Uani 1 1 d . . . . .
C3 C 0.9439(2) 0.65481(14) 0.58565(9) 0.0209(3) Uani 1 1 d . . . . .
C4 C 1.0994(2) 0.57547(15) 0.63811(10) 0.0254(3) Uani 1 1 d . . . . .
H4 H 1.243623 0.572320 0.612476 0.030 Uiso 1 1 calc R U . . .
C5 C 1.0325(2) 0.50132(16) 0.72976(10) 0.0283(3) Uani 1 1 d . . . . .
H5 H 1.133474 0.445801 0.767920 0.034 Uiso 1 1 calc R U . . .
C6 C 0.8193(2) 0.50651(15) 0.76730(10) 0.0282(3) Uani 1 1 d . . . . .
H6 H 0.778991 0.454756 0.830416 0.034 Uiso 1 1 calc R U . . .
C7 C 0.6660(2) 0.58549(15) 0.71432(10) 0.0265(3) Uani 1 1 d . . . . .
H7 H 0.521838 0.588559 0.740195 0.032 Uiso 1 1 calc R U . . .
C8 C 0.7301(2) 0.66057(14) 0.62154(9) 0.0215(3) Uani 1 1 d . . . . .
C9 C 1.1454(2) 0.76232(17) 0.42700(10) 0.0272(3) Uani 1 1 d . . . . .
H9A H 1.131995 0.748151 0.359115 0.041 Uiso 1 1 calc R U . . .
H9B H 1.263540 0.686814 0.446856 0.041 Uiso 1 1 calc R U . . .
H9C H 1.169421 0.867948 0.430006 0.041 Uiso 1 1 calc R U . . .
C10 C 0.76723(19) 1.08687(14) 0.25882(9) 0.0199(3) Uani 1 1 d . . . . .
H10A H 0.810416 1.189947 0.247988 0.024 Uiso 1 1 calc R U . . .
H10B H 0.618511 1.102050 0.251113 0.024 Uiso 1 1 calc R U . . .
C11 C 0.89728(19) 0.98427(14) 0.18280(9) 0.0179(3) Uani 1 1 d . . . . .
C12 C 0.99944(19) 0.82134(14) 0.07210(9) 0.0184(3) Uani 1 1 d . . . . .
C13 C 1.0174(2) 0.71265(15) 0.00300(9) 0.0230(3) Uani 1 1 d . . . . .
H13 H 0.897240 0.680915 -0.011022 0.028 Uiso 1 1 calc R U . . .
C14 C 1.2158(2) 0.65314(15) -0.04409(10) 0.0253(3) Uani 1 1 d . . . . .
H14 H 1.231487 0.579007 -0.091015 0.030 Uiso 1 1 calc R U . . .
C15 C 1.3946(2) 0.69955(15) -0.02430(10) 0.0250(3) Uani 1 1 d . . . . .
H15 H 1.528120 0.656249 -0.058367 0.030 Uiso 1 1 calc R U . . .
C16 C 1.3814(2) 0.80672(15) 0.04355(9) 0.0227(3) Uani 1 1 d . . . . .
H16 H 1.501975 0.838268 0.057207 0.027 Uiso 1 1 calc R U . . .
C17 C 1.18051(19) 0.86563(14) 0.09066(9) 0.0183(3) Uani 1 1 d . . . . .
C18 C 1.2411(2) 1.05296(17) 0.20302(11) 0.0275(3) Uani 1 1 d . . . . .
H18A H 1.243686 1.154931 0.166004 0.041 Uiso 1 1 calc R U . . .
H18B H 1.383646 0.993132 0.197540 0.041 Uiso 1 1 calc R U . . .
H18C H 1.183862 1.066871 0.272921 0.041 Uiso 1 1 calc R U . . .
N1 N 0.78974(17) 1.01903(13) 0.36043(8) 0.0210(2) Uani 1 1 d . . . . .
H1 H 0.713(2) 1.0893(19) 0.4025(12) 0.025 Uiso 1 1 d . U . . .
N2 N 0.95392(16) 0.73860(12) 0.49388(8) 0.0208(2) Uani 1 1 d . . . . .
N3 N 0.61208(17) 0.74629(13) 0.55304(8) 0.0231(2) Uani 1 1 d . . . . .
N4 N 1.11084(16) 0.96983(12) 0.16239(8) 0.0190(2) Uani 1 1 d . . . . .
N5 N 0.82334(16) 0.89714(12) 0.13125(8) 0.0196(2) Uani 1 1 d . . . . .

loop_
_atom_site_aniso_label
_atom_site_aniso_U_11
_atom_site_aniso_U_22
_atom_site_aniso_U_33
_atom_site_aniso_U_23
_atom_site_aniso_U_13
_atom_site_aniso_U_12
C1 0.0234(6) 0.0264(7) 0.0199(6) 0.0014(5) -0.0039(5) -0.0073(5)
C2 0.0210(6) 0.0204(6) 0.0197(6) -0.0022(5) -0.0021(5) -0.0036(5)
C3 0.0262(7) 0.0177(6) 0.0189(6) -0.0036(5) -0.0033(5) -0.0034(5)
C4 0.0272(7) 0.0233(6) 0.0266(7) -0.0045(5) -0.0082(5) -0.0018(5)
C5 0.0393(8) 0.0210(6) 0.0257(7) -0.0026(5) -0.0140(6) 0.0005(6)
C6 0.0439(8) 0.0197(6) 0.0191(6) 0.0001(5) -0.0035(6) -0.0035(6)
C7 0.0319(7) 0.0226(7) 0.0214(6) 0.0000(5) 0.0018(5) -0.0030(5)
C8 0.0248(6) 0.0184(6) 0.0201(6) -0.0023(5) -0.0026(5) -0.0018(5)
C9 0.0200(6) 0.0353(8) 0.0246(7) -0.0010(6) 0.0014(5) -0.0066(5)
C10 0.0204(6) 0.0195(6) 0.0187(6) -0.0003(5) -0.0033(5) -0.0013(5)
C11 0.0190(6) 0.0179(6) 0.0159(6) 0.0034(4) -0.0032(4) -0.0034(5)
C12 0.0206(6) 0.0179(6) 0.0159(6) 0.0038(4) -0.0038(5) -0.0037(5)
C13 0.0289(7) 0.0217(6) 0.0201(6) 0.0006(5) -0.0074(5) -0.0069(5)
C14 0.0365(8) 0.0203(6) 0.0178(6) -0.0019(5) -0.0028(5) -0.0037(5)
C15 0.0253(7) 0.0224(6) 0.0221(6) 0.0018(5) 0.0031(5) -0.0003(5)
C16 0.0204(6) 0.0226(6) 0.0234(6) 0.0025(5) -0.0021(5) -0.0040(5)
C17 0.0218(6) 0.0172(6) 0.0155(6) 0.0025(4) -0.0036(5) -0.0038(5)
C18 0.0245(7) 0.0320(7) 0.0300(7) -0.0071(6) -0.0050(5) -0.0114(6)
N1 0.0252(6) 0.0212(5) 0.0161(5) -0.0018(4) -0.0016(4) -0.0045(4)
N2 0.0202(5) 0.0226(5) 0.0189(5) -0.0015(4) -0.0011(4) -0.0040(4)
N3 0.0226(6) 0.0240(6) 0.0201(5) 0.0017(4) -0.0004(4) -0.0033(4)
N4 0.0192(5) 0.0201(5) 0.0186(5) -0.0015(4) -0.0031(4) -0.0055(4)
N5 0.0204(5) 0.0208(5) 0.0178(5) 0.0010(4) -0.0046(4) -0.0043(4)

loop_
_atom_type_symbol
_atom_type_description
_atom_type_scat_dispersion_real
_atom_type_scat_dispersion_imag
_atom_type_scat_source
C C 0.0033 0.0016 'International Tables Vol C Tables 4.2.6.8 and 6.1.1.4'
H H 0.0000 0.0000 'International Tables Vol C Tables 4.2.6.8 and 6.1.1.4'
N N 0.0061 0.0033 'International Tables Vol C Tables 4.2.6.8 and 6.1.1.4'

loop_
_geom_angle_atom_site_label_1
_geom_angle_atom_site_label_2
_geom_angle_atom_site_label_3
_geom_angle
_geom_angle_site_symmetry_1
_geom_angle_site_symmetry_3
H1A C1 H1B 107.8 . .
C2 C1 H1A 109.1 . .
C2 C1 H1B 109.1 . .
N1 C1 H1A 109.1 . .
N1 C1 H1B 109.1 . .
N1 C1 C2 112.56(11) . .
N2 C2 C1 122.62(11) . .
N3 C2 C1 124.00(12) . .
N3 C2 N2 113.28(12) . .
C4 C3 C8 122.86(13) . .
N2 C3 C4 131.82(12) . .
N2 C3 C8 105.31(11) . .
C3 C4 H4 121.7 . .
C5 C4 C3 116.54(13) . .
C5 C4 H4 121.7 . .
C4 C5 H5 119.3 . .
C4 C5 C6 121.48(13) . .
C6 C5 H5 119.3 . .
C5 C6 H6 119.3 . .
C7 C6 C5 121.46(13) . .
C7 C6 H6 119.3 . .
C6 C7 H7 121.0 . .
C6 C7 C8 117.97(13) . .
C8 C7 H7 121.0 . .
C7 C8 C3 119.68(12) . .
N3 C8 C3 110.13(11) . .
N3 C8 C7 130.19(13) . .
H9A C9 H9B 109.5 . .
H9A C9 H9C 109.5 . .
H9B C9 H9C 109.5 . .
N2 C9 H9A 109.5 . .
N2 C9 H9B 109.5 . .
N2 C9 H9C 109.5 . .
H10A C10 H10B 108.0 . .
C11 C10 H10A 109.3 . .
C11 C10 H10B 109.3 . .
N1 C10 H10A 109.3 . .
N1 C10 H10B 109.3 . .
N1 C10 C11 111.41(10) . .
N4 C11 C10 121.78(11) . .
N5 C11 C10 124.83(11) . .
N5 C11 N4 113.37(11) . .
C13 C12 C17 119.45(12) . .
N5 C12 C13 130.33(12) . .
N5 C12 C17 110.22(11) . .
C12 C13 H13 121.1 . .
C14 C13 C12 117.80(12) . .
C14 C13 H13 121.1 . .
C13 C14 H14 119.2 . .
C13 C14 C15 121.66(13) . .
C15 C14 H14 119.2 . .
C14 C15 H15 119.1 . .
C16 C15 C14 121.75(12) . .
C16 C15 H15 119.1 . .
C15 C16 H16 122.0 . .
C15 C16 C17 116.03(12) . .
C17 C16 H16 122.0 . .
C16 C17 C12 123.32(12) . .
N4 C17 C12 105.19(11) . .
N4 C17 C16 131.47(12) . .
H18A C18 H18B 109.5 . .
H18A C18 H18C 109.5 . .
H18B C18 H18C 109.5 . .
N4 C18 H18A 109.5 . .
N4 C18 H18B 109.5 . .
N4 C18 H18C 109.5 . .
C1 N1 C10 110.95(10) . .
C1 N1 H1 106.7(10) . .
C10 N1 H1 106.9(10) . .
C2 N2 C3 106.74(10) . .
C2 N2 C9 127.78(12) . .
C3 N2 C9 125.46(11) . .
C2 N3 C8 104.53(11) . .
C11 N4 C17 106.67(10) . .
C11 N4 C18 127.57(11) . .
C17 N4 C18 125.68(11) . .
C11 N5 C12 104.55(11) . .

loop_
_geom_bond_atom_site_label_1
_geom_bond_atom_site_label_2
_geom_bond_distance
_geom_bond_site_symmetry_2
C1 H1A 0.9900 .
C1 H1B 0.9900 .
C1 C2 1.4958(18) .
C1 N1 1.4639(18) .
C2 N2 1.3681(18) .
C2 N3 1.3219(17) .
C3 C4 1.3939(19) .
C3 C8 1.402(2) .
C3 N2 1.3836(17) .
C4 H4 0.9500 .
C4 C5 1.388(2) .
C5 H5 0.9500 .
C5 C6 1.403(2) .
C6 H6 0.9500 .
C6 C7 1.386(2) .
C7 H7 0.9500 .
C7 C8 1.3997(19) .
C8 N3 1.3940(17) .
C9 H9A 0.9800 .
C9 H9B 0.9800 .
C9 H9C 0.9800 .
C9 N2 1.4563(17) .
C10 H10A 0.9900 .
C10 H10B 0.9900 .
C10 C11 1.4961(18) .
C10 N1 1.4776(17) .
C11 N4 1.3713(18) .
C11 N5 1.3172(17) .
C12 C13 1.4015(19) .
C12 C17 1.4035(18) .
C12 N5 1.3923(17) .
C13 H13 0.9500 .
C13 C14 1.383(2) .
C14 H14 0.9500 .
C14 C15 1.405(2) .
C15 H15 0.9500 .
C15 C16 1.384(2) .
C16 H16 0.9500 .
C16 C17 1.3948(19) .
C17 N4 1.3821(17) .
C18 H18A 0.9800 .
C18 H18B 0.9800 .
C18 H18C 0.9800 .
C18 N4 1.4532(17) .
N1 H1 0.909(16) .

loop_
_geom_hbond_atom_site_label_D
_geom_hbond_atom_site_label_H
_geom_hbond_atom_site_label_A
_geom_hbond_distance_DH
_geom_hbond_distance_HA
_geom_hbond_distance_DA
_geom_hbond_angle_DHA
_geom_hbond_site_symmetry_A
_geom_hbond_publ_flag
N1 H1 N3 0.909(16) 2.368(16) 3.164(2) 146.2(13) 2_676 yes

loop_
_geom_torsion_atom_site_label_1
_geom_torsion_atom_site_label_2
_geom_torsion_atom_site_label_3
_geom_torsion_atom_site_label_4
_geom_torsion
_geom_torsion_site_symmetry_1
_geom_torsion_site_symmetry_2
_geom_torsion_site_symmetry_3
_geom_torsion_site_symmetry_4
C1 C2 N2 C3 -176.41(11) . . . .
C1 C2 N2 C9 2.1(2) . . . .
C1 C2 N3 C8 176.33(12) . . . .
C2 C1 N1 C10 169.59(10) . . . .
C3 C4 C5 C6 -0.07(19) . . . .
C3 C8 N3 C2 0.14(14) . . . .
C4 C3 C8 C7 0.61(19) . . . .
C4 C3 C8 N3 -179.34(11) . . . .
C4 C3 N2 C2 179.14(13) . . . .
C4 C3 N2 C9 0.6(2) . . . .
C4 C5 C6 C7 0.2(2) . . . .
C5 C6 C7 C8 0.0(2) . . . .
C6 C7 C8 C3 -0.42(19) . . . .
C6 C7 C8 N3 179.51(13) . . . .
C7 C8 N3 C2 -179.79(14) . . . .
C8 C3 C4 C5 -0.35(19) . . . .
C8 C3 N2 C2 -0.07(13) . . . .
C8 C3 N2 C9 -178.64(12) . . . .
C10 C11 N4 C17 179.09(10) . . . .
C10 C11 N4 C18 -4.07(19) . . . .
C10 C11 N5 C12 -178.98(11) . . . .
C11 C10 N1 C1 -67.30(14) . . . .
C12 C13 C14 C15 -0.24(19) . . . .
C12 C17 N4 C11 -0.43(12) . . . .
C12 C17 N4 C18 -177.34(11) . . . .
C13 C12 C17 C16 -0.04(18) . . . .
C13 C12 C17 N4 -178.89(11) . . . .
C13 C12 N5 C11 179.15(12) . . . .
C13 C14 C15 C16 0.2(2) . . . .
C14 C15 C16 C17 -0.10(18) . . . .
C15 C16 C17 C12 0.01(18) . . . .
C15 C16 C17 N4 178.53(12) . . . .
C16 C17 N4 C11 -179.14(13) . . . .
C16 C17 N4 C18 3.9(2) . . . .
C17 C12 C13 C14 0.15(17) . . . .
C17 C12 N5 C11 0.35(13) . . . .
N1 C1 C2 N2 -57.00(16) . . . .
N1 C1 C2 N3 126.78(13) . . . .
N1 C10 C11 N4 -72.93(14) . . . .
N1 C10 C11 N5 105.27(13) . . . .
N2 C2 N3 C8 -0.20(14) . . . .
N2 C3 C4 C5 -179.44(13) . . . .
N2 C3 C8 C7 179.90(11) . . . .
N2 C3 C8 N3 -0.04(14) . . . .
N3 C2 N2 C3 0.17(15) . . . .
N3 C2 N2 C9 178.70(12) . . . .
N4 C11 N5 C12 -0.65(13) . . . .
N5 C11 N4 C17 0.70(14) . . . .
N5 C11 N4 C18 177.54(11) . . . .
N5 C12 C13 C14 -178.55(12) . . . .
N5 C12 C17 C16 178.91(11) . . . .
N5 C12 C17 N4 0.06(13) . . . .
